data_7233226
loop_
_publ_author_name
'Glinton, Kwame'
'Latifi, Reza'
'Cockrell, David S.'
'Bardeaux, Matthew'
'Nguyen, Bachkhoa'
'Tahsini, Laleh'

_publ_section_title
;
 Synthesis, characterization, and photoluminescent studies of
 three-coordinate Cu(i)--NHC complexes bearing unsymmetrically-substituted
 dipyridylamine ligands
;
_journal_issue 39
_journal_name_full 'RSC Advances'
_journal_page_first 22417
_journal_paper_doi 10.1039/C9RA04886C
_journal_volume 9
_journal_year 2019
_chemical_formula_moiety 'C39 H49 Cu N5, F6 P'
_chemical_formula_sum 'C39 H49 Cu F6 N5 P'
_chemical_formula_weight 796.34
_space_group_crystal_system monoclinic
_space_group_IT_number 14
_space_group_name_Hall '-P 2yn'
_space_group_name_H-M_alt 'P 1 21/n 1'
_symmetry_space_group_name_Hall '-P 2yn'
_symmetry_space_group_name_H-M 'P 1 21/n 1'
_atom_sites_solution_hydrogens geom
_atom_sites_solution_primary direct
_audit_creation_date 2018-09-06
_audit_creation_method
;
Olex2 1.2
(compiled 2018.05.29 svn.r3508 for OlexSys, GUI svn.r5506)
;
_audit_update_record
;
2018-09-06 deposited with the CCDC.    2019-07-15 downloaded from the CCDC.
;
_cell_angle_alpha 90
_cell_angle_beta 105.029(2)
_cell_angle_gamma 90
_cell_formula_units_Z 4
_cell_length_a 18.788(3)
_cell_length_b 10.7257(15)
_cell_length_c 19.777(3)
_cell_measurement_reflns_used 9812
_cell_measurement_temperature 100
_cell_measurement_theta_max 30.31
_cell_measurement_theta_min 2.24
_cell_volume 3849.0(10)
_computing_cell_refinement 'Bruker SAINT'
_computing_data_collection 'Bruker APEX2'
_computing_data_reduction 'Bruker SAINT'
_computing_molecular_graphics 'Bruker SHELXTL'
_computing_publication_material 'Bruker SHELXTL'
_computing_structure_refinement 'SHELXL-2014 (Sheldrick 2014)'
_computing_structure_solution 'SHELXS-97 (Sheldrick 2008)'
_diffrn_ambient_temperature 100
_diffrn_measured_fraction_theta_full 1.000
_diffrn_measured_fraction_theta_max 1.000
_diffrn_measurement_device_type 'Bruker APEX-II CCD'
_diffrn_measurement_method '\f and \w scans'
_diffrn_radiation_type MoK\a
_diffrn_radiation_wavelength 0.71073
_diffrn_reflns_av_R_equivalents 0.0522
_diffrn_reflns_av_unetI/netI 0.0403
_diffrn_reflns_Laue_measured_fraction_full 1.000
_diffrn_reflns_Laue_measured_fraction_max 1.000
_diffrn_reflns_limit_h_max 25
_diffrn_reflns_limit_h_min -25
_diffrn_reflns_limit_k_max 14
_diffrn_reflns_limit_k_min -14
_diffrn_reflns_limit_l_max 26
_diffrn_reflns_limit_l_min -26
_diffrn_reflns_number 58630
_diffrn_reflns_point_group_measured_fraction_full 1.000
_diffrn_reflns_point_group_measured_fraction_max 1.000
_diffrn_reflns_theta_full 25.242
_diffrn_reflns_theta_max 28.282
_diffrn_reflns_theta_min 1.737
_diffrn_standards_number 0
_exptl_absorpt_coefficient_mu 0.673
_exptl_absorpt_correction_T_max 0.7461
_exptl_absorpt_correction_T_min 0.4864
_exptl_absorpt_correction_type multi-scan
_exptl_absorpt_process_details
;
SADABS-2016/2 (Bruker,2016/2) was used for absorption correction.
wR2(int) was 0.1338 before and 0.0731 after correction.
The Ratio of minimum to maximum transmission is 0.6519.
The \l/2 correction factor is Not present.
;
_exptl_crystal_colour 'clear light colourless'
_exptl_crystal_colour_lustre clear
_exptl_crystal_colour_modifier light
_exptl_crystal_colour_primary colourless
_exptl_crystal_density_diffrn 1.374
_exptl_crystal_description block
_exptl_crystal_F_000 1664
_exptl_crystal_size_max 0.162
_exptl_crystal_size_mid 0.14
_exptl_crystal_size_min 0.127
_refine_diff_density_max 1.040
_refine_diff_density_min -0.639
_refine_diff_density_rms 0.069
_refine_ls_extinction_method none
_refine_ls_goodness_of_fit_ref 1.029
_refine_ls_hydrogen_treatment constr
_refine_ls_matrix_type full
_refine_ls_number_parameters 508
_refine_ls_number_reflns 9548
_refine_ls_number_restraints 6
_refine_ls_restrained_S_all 1.029
_refine_ls_R_factor_all 0.0533
_refine_ls_R_factor_gt 0.0409
_refine_ls_shift/su_max 0.002
_refine_ls_shift/su_mean 0.000
_refine_ls_structure_factor_coef Fsqd
_refine_ls_weighting_details 'w=1/[\s^2^(Fo^2^)+(0.0508P)^2^+3.4600P] where P=(Fo^2^+2Fc^2^)/3'
_refine_ls_weighting_scheme calc
_refine_ls_wR_factor_gt 0.1034
_refine_ls_wR_factor_ref 0.1130
_reflns_Friedel_coverage 0.000
_reflns_number_gt 7926
_reflns_number_total 9548
_reflns_threshold_expression 'I > 2\s(I)'
_cod_data_source_file c9ra04886c2.cif
_cod_data_source_block kg_1_75_fi_abs_r75
_cod_original_cell_volume 3849.1(9)
_cod_database_code 7233226
_shelx_shelxl_version_number 2014/7
_shelx_space_group_comment
;
The symmetry employed for this shelxl refinement is uniquely defined
by the following loop, which should always be used as a source of
symmetry information in preference to the above space-group names.
They are only intended as comments.
;
_shelx_estimated_absorpt_t_max 0.919
_shelx_estimated_absorpt_t_min 0.899
_olex2_refinement_description
;
1. Fixed Uiso
 At 1.2 times of:
  All C(H) groups, All N(H) groups
 At 1.5 times of:
  All C(H,H,H) groups
2. Restrained distances
 C37-C38 \\sim C37-C39 \\sim C37A-C38A \\sim C37A-C39A
 with sigma of 0.02
3. Others
 Fixed Sof: C37(0.5) H37(0.5) C37A(0.5) H37A(0.5) C38(0.5) H38A(0.5) H38B(0.5)
 H38C(0.5) C38A(0.5) H38D(0.5) H38E(0.5) H38F(0.5) C39(0.5) H39A(0.5) H39B(0.5)
 H39C(0.5) C39A(0.5) H39D(0.5) H39E(0.5) H39F(0.5)
4.a Ternary CH refined with riding coordinates:
 C18(H18), C25(H25), C34(H34), C37(H37), C37A(H37A)
4.b Aromatic/amide H refined with riding coordinates:
 N3(H3), C4(H4), C5(H5), C6(H6), C8(H8), C9(H9), C10(H10), C14(H14), C15(H15),
 C21(H21), C22(H22), C23(H23), C30(H30), C31(H31), C32(H32)
4.c Idealised Me refined as rotating group:
 C7(H7A,H7B,H7C), C12(H12A,H12B,H12C), C19(H19A,H19B,H19C), C20(H20A,H20B,
 H20C), C26(H26A,H26B,H26C), C27(H27A,H27B,H27C), C35(H35A,H35B,H35C), C36(H36A,
 H36B,H36C), C38(H38A,H38B,H38C), C38A(H38D,H38E,H38F), C39(H39A,H39B,H39C),
 C39A(H39D,H39E,H39F)
;
_olex2_submission_special_instructions 'No special instructions were received'

loop_
_space_group_symop_operation_xyz
'x, y, z'
'-x+1/2, y+1/2, -z+1/2'
'-x, -y, -z'
'x-1/2, -y-1/2, z-1/2'

loop_
_atom_site_label
_atom_site_type_symbol
_atom_site_fract_x
_atom_site_fract_y
_atom_site_fract_z
_atom_site_U_iso_or_equiv
_atom_site_adp_type
_atom_site_occupancy
_atom_site_site_symmetry_order
_atom_site_calc_flag
_atom_site_refinement_flags_posn
_atom_site_refinement_flags_occupancy
_atom_site_disorder_assembly
_atom_site_disorder_group
Cu1 Cu 0.25359(2) 0.33314(2) 0.55591(2) 0.01886(7) Uani 1 1 d . . . .
N2 N 0.14758(9) 0.37084(15) 0.50432(8) 0.0196(3) Uani 1 1 d . . . .
N3 N 0.19040(9) 0.48843(16) 0.42071(8) 0.0247(4) Uani 1 1 d . . . .
H3 H 0.1833 0.4949 0.3751 0.030 Uiso 1 1 calc R . . .
N1 N 0.28317(8) 0.50117(14) 0.52594(8) 0.0183(3) Uani 1 1 d . . . .
N5 N 0.30687(8) 0.08275(14) 0.55167(8) 0.0177(3) Uani 1 1 d . . . .
N4 N 0.34662(8) 0.15247(13) 0.65569(8) 0.0156(3) Uani 1 1 d . . . .
C1 C 0.13397(11) 0.42810(17) 0.44202(10) 0.0228(4) Uani 1 1 d . . . .
C2 C 0.25561(10) 0.53965(17) 0.45996(10) 0.0191(4) Uani 1 1 d . . . .
C3 C 0.29157(11) 0.63016(18) 0.42807(10) 0.0219(4) Uani 1 1 d . . . .
C4 C 0.35445(11) 0.68299(19) 0.46949(11) 0.0245(4) Uani 1 1 d . . . .
H4 H 0.3802 0.7437 0.4500 0.029 Uiso 1 1 calc R . . .
C5 C 0.38116(11) 0.64917(18) 0.53954(11) 0.0244(4) Uani 1 1 d . . . .
H5 H 0.4234 0.6884 0.5686 0.029 Uiso 1 1 calc R . . .
C6 C 0.34456(10) 0.55764(18) 0.56506(10) 0.0217(4) Uani 1 1 d . . . .
H6 H 0.3631 0.5325 0.6124 0.026 Uiso 1 1 calc R . . .
C7 C 0.26183(13) 0.6660(2) 0.35258(11) 0.0319(5) Uani 1 1 d . . . .
H7A H 0.2570 0.5912 0.3232 0.048 Uiso 1 1 calc GR . . .
H7B H 0.2957 0.7248 0.3392 0.048 Uiso 1 1 calc GR . . .
H7C H 0.2134 0.7052 0.3461 0.048 Uiso 1 1 calc GR . . .
C8 C 0.06426(13) 0.4286(2) 0.39502(13) 0.0383(6) Uani 1 1 d . . . .
H8 H 0.0570 0.4646 0.3498 0.046 Uiso 1 1 calc R . . .
C9 C 0.00656(13) 0.3762(2) 0.41530(16) 0.0485(7) Uani 1 1 d . . . .
H9 H -0.0414 0.3755 0.3842 0.058 Uiso 1 1 calc R . . .
C10 C 0.01877(12) 0.3238(2) 0.48189(14) 0.0360(5) Uani 1 1 d . . . .
H10 H -0.0211 0.2909 0.4976 0.043 Uiso 1 1 calc R . . .
C11 C 0.08956(11) 0.32063(17) 0.52448(11) 0.0237(4) Uani 1 1 d . . . .
C12 C 0.10691(13) 0.2601(2) 0.59464(11) 0.0306(5) Uani 1 1 d . . . .
H12A H 0.1390 0.1880 0.5948 0.046 Uiso 1 1 calc GR . . .
H12B H 0.0611 0.2326 0.6050 0.046 Uiso 1 1 calc GR . . .
H12C H 0.1321 0.3200 0.6303 0.046 Uiso 1 1 calc GR . . .
C13 C 0.30515(10) 0.18603(17) 0.59109(9) 0.0173(3) Uani 1 1 d . . . .
C14 C 0.34798(10) -0.01222(17) 0.59062(9) 0.0194(4) Uani 1 1 d . . . .
H14 H 0.3568 -0.0925 0.5742 0.023 Uiso 1 1 calc R . . .
C15 C 0.37302(10) 0.03152(16) 0.65636(10) 0.0190(4) Uani 1 1 d . . . .
H15 H 0.4028 -0.0118 0.6954 0.023 Uiso 1 1 calc R . . .
C16 C 0.36751(10) 0.23821(16) 0.71382(9) 0.0166(3) Uani 1 1 d . . . .
C17 C 0.43168(11) 0.30970(17) 0.72009(10) 0.0201(4) Uani 1 1 d . . . .
C18 C 0.48225(11) 0.2916(2) 0.67204(11) 0.0264(4) Uani 1 1 d . . . .
H18 H 0.4518 0.2602 0.6260 0.032 Uiso 1 1 calc R . . .
C19 C 0.52058(12) 0.4115(2) 0.65861(14) 0.0357(5) Uani 1 1 d . . . .
H19A H 0.4840 0.4783 0.6451 0.053 Uiso 1 1 calc GR . . .
H19B H 0.5446 0.3974 0.6208 0.053 Uiso 1 1 calc GR . . .
H19C H 0.5576 0.4356 0.7013 0.053 Uiso 1 1 calc GR . . .
C20 C 0.54080(15) 0.1937(2) 0.70213(17) 0.0441(6) Uani 1 1 d . . . .
H20A H 0.5726 0.2238 0.7465 0.066 Uiso 1 1 calc GR . . .
H20B H 0.5706 0.1784 0.6690 0.066 Uiso 1 1 calc GR . . .
H20C H 0.5168 0.1160 0.7102 0.066 Uiso 1 1 calc GR . . .
C21 C 0.44940(12) 0.39540(18) 0.77475(11) 0.0272(4) Uani 1 1 d . . . .
H21 H 0.4927 0.4445 0.7811 0.033 Uiso 1 1 calc R . . .
C22 C 0.40483(13) 0.41006(19) 0.82008(11) 0.0287(4) Uani 1 1 d . . . .
H22 H 0.4167 0.4715 0.8558 0.034 Uiso 1 1 calc R . . .
C23 C 0.34331(12) 0.33627(18) 0.81373(10) 0.0251(4) Uani 1 1 d . . . .
H23 H 0.3138 0.3466 0.8457 0.030 Uiso 1 1 calc R . . .
C24 C 0.32383(10) 0.24643(17) 0.76090(9) 0.0189(4) Uani 1 1 d . . . .
C25 C 0.26061(11) 0.15656(18) 0.75893(10) 0.0217(4) Uani 1 1 d . . . .
H25 H 0.2427 0.1238 0.7101 0.026 Uiso 1 1 calc R . . .
C26 C 0.29012(12) 0.04609(19) 0.80786(11) 0.0278(4) Uani 1 1 d . . . .
H26A H 0.3307 0.0062 0.7934 0.042 Uiso 1 1 calc GR . . .
H26B H 0.2505 -0.0146 0.8053 0.042 Uiso 1 1 calc GR . . .
H26C H 0.3079 0.0763 0.8561 0.042 Uiso 1 1 calc GR . . .
C27 C 0.19537(12) 0.2155(2) 0.77980(11) 0.0294(4) Uani 1 1 d . . . .
H27A H 0.2101 0.2372 0.8296 0.044 Uiso 1 1 calc GR . . .
H27B H 0.1544 0.1561 0.7712 0.044 Uiso 1 1 calc GR . . .
H27C H 0.1798 0.2910 0.7520 0.044 Uiso 1 1 calc GR . . .
C28 C 0.27475(10) 0.07603(19) 0.47695(9) 0.0217(4) Uani 1 1 d . . . .
C29 C 0.31244(13) 0.1328(3) 0.43238(11) 0.0394(6) Uani 1 1 d . . . .
C30 C 0.28215(15) 0.1198(3) 0.36059(12) 0.0471(7) Uani 1 1 d . . . .
H30 H 0.3060 0.1572 0.3288 0.056 Uiso 1 1 calc R . . .
C31 C 0.21780(14) 0.0532(3) 0.33495(11) 0.0413(6) Uani 1 1 d . . . .
H31 H 0.1985 0.0438 0.2858 0.050 Uiso 1 1 calc R . . .
C32 C 0.18132(12) 0.0003(2) 0.37991(11) 0.0315(5) Uani 1 1 d . . . .
H32 H 0.1368 -0.0441 0.3614 0.038 Uiso 1 1 calc R . . .
C33 C 0.20876(10) 0.01110(18) 0.45212(9) 0.0204(4) Uani 1 1 d . . . .
C34 C 0.16777(10) -0.04792(17) 0.50074(9) 0.0189(4) Uani 1 1 d . . . .
H34 H 0.1870 -0.0105 0.5483 0.023 Uiso 1 1 calc R . . .
C35 C 0.08509(11) -0.02214(19) 0.47688(11) 0.0257(4) Uani 1 1 d . . . .
H35A H 0.0768 0.0677 0.4699 0.039 Uiso 1 1 calc GR . . .
H35B H 0.0615 -0.0516 0.5127 0.039 Uiso 1 1 calc GR . . .
H35C H 0.0640 -0.0659 0.4328 0.039 Uiso 1 1 calc GR . . .
C36 C 0.18157(11) -0.18891(18) 0.50685(11) 0.0235(4) Uani 1 1 d . . . .
H36A H 0.1641 -0.2274 0.4606 0.035 Uiso 1 1 calc GR . . .
H36B H 0.1550 -0.2247 0.5388 0.035 Uiso 1 1 calc GR . . .
H36C H 0.2345 -0.2046 0.5251 0.035 Uiso 1 1 calc GR . . .
C37 C 0.3790(3) 0.2218(5) 0.4625(3) 0.0220(11) Uani 0.5 1 d D P A 1
H37 H 0.3753 0.2537 0.5090 0.026 Uiso 0.5 1 calc R P A 1
C37A C 0.3947(4) 0.1691(7) 0.4585(3) 0.0361(15) Uani 0.5 1 d D P A 2
H37A H 0.4090 0.1665 0.5108 0.043 Uiso 0.5 1 calc R P A 2
C38 C 0.3873(8) 0.3330(11) 0.4165(6) 0.0328(18) Uani 0.5 1 d D P A 1
H38A H 0.3993 0.3027 0.3740 0.049 Uiso 0.5 1 calc GR P A 1
H38B H 0.4269 0.3874 0.4424 0.049 Uiso 0.5 1 calc GR P A 1
H38C H 0.3410 0.3799 0.4035 0.049 Uiso 0.5 1 calc GR P A 1
C38A C 0.3959(7) 0.3043(9) 0.4354(6) 0.045(3) Uani 0.5 1 d D P A 2
H38D H 0.3883 0.3076 0.3845 0.068 Uiso 0.5 1 calc GR P A 2
H38E H 0.4437 0.3415 0.4583 0.068 Uiso 0.5 1 calc GR P A 2
H38F H 0.3566 0.3507 0.4485 0.068 Uiso 0.5 1 calc GR P A 2
C39 C 0.4463(3) 0.1343(5) 0.4741(3) 0.0338(10) Uani 0.5 1 d D P A 1
H39A H 0.4411 0.0663 0.5056 0.051 Uiso 0.5 1 calc GR P A 1
H39B H 0.4913 0.1814 0.4950 0.051 Uiso 0.5 1 calc GR P A 1
H39C H 0.4492 0.0995 0.4291 0.051 Uiso 0.5 1 calc GR P A 1
C39A C 0.4502(3) 0.0922(6) 0.4319(4) 0.0461(13) Uani 0.5 1 d D P A 2
H39D H 0.4466 0.0045 0.4444 0.069 Uiso 0.5 1 calc GR P A 2
H39E H 0.5001 0.1228 0.4533 0.069 Uiso 0.5 1 calc GR P A 2
H39F H 0.4396 0.1000 0.3809 0.069 Uiso 0.5 1 calc GR P A 2
P1 P 0.53512(3) 0.78230(5) 0.76722(3) 0.02099(11) Uani 1 1 d . . . .
F6 F 0.48955(10) 0.77612(19) 0.68828(7) 0.0623(6) Uani 1 1 d . . . .
F3 F 0.58171(9) 0.89861(14) 0.75282(9) 0.0482(4) Uani 1 1 d . . . .
F5 F 0.58033(8) 0.78925(14) 0.84829(7) 0.0396(3) Uani 1 1 d . . . .
F2 F 0.47513(6) 0.87663(11) 0.78330(6) 0.0283(3) Uani 1 1 d . . . .
F4 F 0.49057(9) 0.66802(13) 0.78708(11) 0.0549(5) Uani 1 1 d . . . .
F1 F 0.59578(8) 0.68975(13) 0.75180(7) 0.0347(3) Uani 1 1 d . . . .

loop_
_atom_site_aniso_label
_atom_site_aniso_U_11
_atom_site_aniso_U_22
_atom_site_aniso_U_33
_atom_site_aniso_U_23
_atom_site_aniso_U_13
_atom_site_aniso_U_12
Cu1 0.02138(12) 0.01853(12) 0.01427(11) 0.00469(8) 0.00032(8) 0.00100(9)
N2 0.0204(8) 0.0173(7) 0.0201(7) 0.0010(6) 0.0036(6) -0.0003(6)
N3 0.0296(9) 0.0259(8) 0.0151(7) 0.0054(6) -0.0003(6) -0.0043(7)
N1 0.0188(7) 0.0152(7) 0.0201(7) 0.0006(6) 0.0036(6) 0.0009(6)
N5 0.0195(7) 0.0201(7) 0.0126(7) 0.0015(5) 0.0027(6) -0.0040(6)
N4 0.0185(7) 0.0130(7) 0.0138(7) 0.0026(5) 0.0015(6) -0.0007(5)
C1 0.0236(9) 0.0156(8) 0.0242(9) 0.0033(7) -0.0026(7) -0.0017(7)
C2 0.0209(9) 0.0167(8) 0.0197(8) -0.0002(7) 0.0052(7) 0.0023(7)
C3 0.0228(9) 0.0231(9) 0.0216(9) 0.0037(7) 0.0091(7) 0.0038(7)
C4 0.0223(9) 0.0245(10) 0.0292(10) 0.0025(8) 0.0114(8) -0.0013(7)
C5 0.0205(9) 0.0235(10) 0.0278(10) -0.0027(8) 0.0038(8) -0.0020(7)
C6 0.0219(9) 0.0215(9) 0.0194(8) -0.0006(7) 0.0015(7) 0.0023(7)
C7 0.0303(11) 0.0401(12) 0.0258(10) 0.0116(9) 0.0083(9) -0.0029(9)
C8 0.0350(12) 0.0268(11) 0.0395(12) 0.0159(9) -0.0145(10) -0.0108(9)
C9 0.0273(12) 0.0337(12) 0.0688(18) 0.0227(12) -0.0158(12) -0.0099(10)
C10 0.0202(10) 0.0243(10) 0.0584(15) 0.0122(10) 0.0010(10) -0.0040(8)
C11 0.0230(9) 0.0163(8) 0.0314(10) 0.0011(7) 0.0066(8) -0.0020(7)
C12 0.0343(11) 0.0330(11) 0.0271(10) -0.0014(9) 0.0125(9) -0.0100(9)
C13 0.0181(8) 0.0180(8) 0.0149(8) 0.0027(6) 0.0028(7) -0.0054(6)
C14 0.0209(9) 0.0176(8) 0.0189(8) -0.0007(7) 0.0034(7) 0.0002(7)
C15 0.0222(9) 0.0141(8) 0.0193(8) 0.0016(6) 0.0028(7) 0.0015(7)
C16 0.0221(9) 0.0122(7) 0.0123(7) 0.0012(6) -0.0011(6) 0.0010(6)
C17 0.0229(9) 0.0157(8) 0.0192(8) 0.0024(7) 0.0007(7) -0.0004(7)
C18 0.0260(10) 0.0249(10) 0.0285(10) -0.0014(8) 0.0077(8) -0.0070(8)
C19 0.0262(11) 0.0304(11) 0.0514(14) 0.0142(10) 0.0121(10) 0.0003(9)
C20 0.0443(14) 0.0239(11) 0.0723(19) 0.0074(11) 0.0296(14) 0.0058(10)
C21 0.0314(11) 0.0185(9) 0.0277(10) -0.0022(8) 0.0003(8) -0.0056(8)
C22 0.0398(12) 0.0199(9) 0.0221(9) -0.0076(7) 0.0005(8) -0.0011(8)
C23 0.0333(11) 0.0229(9) 0.0177(9) -0.0019(7) 0.0040(8) 0.0039(8)
C24 0.0231(9) 0.0165(8) 0.0145(8) 0.0029(6) 0.0000(7) 0.0033(7)
C25 0.0245(9) 0.0247(10) 0.0155(8) -0.0001(7) 0.0046(7) -0.0023(7)
C26 0.0320(11) 0.0211(9) 0.0299(10) 0.0027(8) 0.0075(9) -0.0021(8)
C27 0.0282(11) 0.0352(11) 0.0266(10) 0.0063(9) 0.0101(8) 0.0041(9)
C28 0.0220(9) 0.0298(10) 0.0120(8) -0.0011(7) 0.0021(7) -0.0056(8)
C29 0.0314(12) 0.0670(17) 0.0188(10) 0.0042(10) 0.0045(9) -0.0212(11)
C30 0.0427(14) 0.082(2) 0.0171(10) 0.0050(11) 0.0094(10) -0.0233(14)
C31 0.0410(13) 0.0680(17) 0.0127(9) -0.0021(10) 0.0029(9) -0.0126(12)
C32 0.0290(11) 0.0450(13) 0.0178(9) -0.0049(9) 0.0010(8) -0.0105(9)
C33 0.0217(9) 0.0235(9) 0.0155(8) -0.0027(7) 0.0038(7) -0.0020(7)
C34 0.0177(8) 0.0215(9) 0.0173(8) -0.0045(7) 0.0041(7) -0.0032(7)
C35 0.0217(9) 0.0233(10) 0.0321(10) -0.0025(8) 0.0072(8) -0.0007(7)
C36 0.0234(9) 0.0222(9) 0.0230(9) -0.0029(7) 0.0028(7) -0.0002(7)
C37 0.022(2) 0.020(3) 0.026(2) 0.000(2) 0.0094(17) -0.005(2)
C37A 0.040(5) 0.050(4) 0.019(2) 0.000(3) 0.011(2) -0.023(3)
C38 0.046(5) 0.022(3) 0.040(4) 0.007(2) 0.029(4) 0.000(3)
C38A 0.032(4) 0.040(7) 0.072(8) -0.021(5) 0.028(5) -0.006(4)
C39 0.019(2) 0.043(3) 0.040(3) 0.013(2) 0.009(2) -0.0001(19)
C39A 0.035(3) 0.044(3) 0.057(4) 0.019(3) 0.008(3) 0.000(2)
P1 0.0227(2) 0.0181(2) 0.0187(2) -0.00193(17) -0.00088(18) 0.00294(18)
F6 0.0601(10) 0.0876(13) 0.0239(7) -0.0213(8) -0.0169(7) 0.0350(10)
F3 0.0497(9) 0.0305(7) 0.0711(11) 0.0141(7) 0.0275(8) 0.0001(6)
F5 0.0449(8) 0.0462(8) 0.0210(6) -0.0015(5) -0.0039(6) 0.0225(7)
F2 0.0253(6) 0.0254(6) 0.0299(6) -0.0036(5) -0.0004(5) 0.0080(5)
F4 0.0490(9) 0.0226(7) 0.0995(14) -0.0067(8) 0.0307(9) -0.0067(6)
F1 0.0367(7) 0.0364(7) 0.0293(7) -0.0062(5) 0.0057(6) 0.0139(6)

loop_
_atom_type_symbol
_atom_type_description
_atom_type_scat_dispersion_real
_atom_type_scat_dispersion_imag
_atom_type_scat_source
C C 0.0033 0.0016 'International Tables Vol C Tables 4.2.6.8 and 6.1.1.4'
H H 0.0000 0.0000 'International Tables Vol C Tables 4.2.6.8 and 6.1.1.4'
Cu Cu 0.3201 1.2651 'International Tables Vol C Tables 4.2.6.8 and 6.1.1.4'
F F 0.0171 0.0103 'International Tables Vol C Tables 4.2.6.8 and 6.1.1.4'
N N 0.0061 0.0033 'International Tables Vol C Tables 4.2.6.8 and 6.1.1.4'
P P 0.1023 0.0942 'International Tables Vol C Tables 4.2.6.8 and 6.1.1.4'

loop_
_geom_angle_atom_site_label_1
_geom_angle_atom_site_label_2
_geom_angle_atom_site_label_3
_geom_angle
N1 Cu1 N2 89.06(6)
C13 Cu1 N2 134.03(7)
C13 Cu1 N1 134.44(7)
C1 N2 Cu1 118.80(13)
C1 N2 C11 118.22(17)
C11 N2 Cu1 121.92(13)
C2 N3 C1 130.22(16)
C2 N1 Cu1 119.67(12)
C2 N1 C6 118.43(16)
C6 N1 Cu1 119.34(12)
C13 N5 C14 111.89(15)
C13 N5 C28 124.12(16)
C14 N5 C28 123.81(16)
C13 N4 C15 111.86(15)
C13 N4 C16 123.36(15)
C15 N4 C16 124.38(14)
N2 C1 N3 120.71(17)
N2 C1 C8 122.42(19)
C8 C1 N3 116.86(18)
N3 C2 C3 118.45(17)
N1 C2 N3 119.17(17)
N1 C2 C3 122.37(17)
C2 C3 C7 121.26(18)
C4 C3 C2 116.86(18)
C4 C3 C7 121.88(18)
C3 C4 C5 121.19(18)
C6 C5 C4 117.88(18)
N1 C6 C5 123.06(18)
C9 C8 C1 118.7(2)
C8 C9 C10 119.5(2)
C11 C10 C9 118.9(2)
N2 C11 C10 122.0(2)
N2 C11 C12 116.46(18)
C10 C11 C12 121.6(2)
N5 C13 Cu1 123.77(13)
N5 C13 N4 103.29(15)
N4 C13 Cu1 132.94(14)
C15 C14 N5 106.58(16)
C14 C15 N4 106.37(16)
C17 C16 N4 117.83(16)
C24 C16 N4 119.08(16)
C24 C16 C17 123.09(17)
C16 C17 C18 122.37(17)
C21 C17 C16 117.08(18)
C21 C17 C18 120.49(18)
C17 C18 C19 113.54(18)
C17 C18 C20 110.40(18)
C20 C18 C19 108.79(18)
C22 C21 C17 120.96(19)
C23 C22 C21 120.59(18)
C22 C23 C24 120.9(2)
C16 C24 C23 117.20(18)
C16 C24 C25 122.23(16)
C23 C24 C25 120.44(18)
C24 C25 C26 108.65(16)
C24 C25 C27 113.98(17)
C27 C25 C26 109.39(17)
C29 C28 N5 118.37(17)
C33 C28 N5 118.80(16)
C33 C28 C29 122.81(17)
C28 C29 C37 120.6(3)
C28 C29 C37A 121.5(3)
C30 C29 C28 117.2(2)
C30 C29 C37 121.7(3)
C30 C29 C37A 118.3(3)
C31 C30 C29 120.9(2)
C32 C31 C30 120.7(2)
C31 C32 C33 120.9(2)
C28 C33 C34 122.40(16)
C32 C33 C28 117.48(18)
C32 C33 C34 120.12(17)
C33 C34 C35 111.80(16)
C33 C34 C36 110.97(16)
C35 C34 C36 109.91(15)
C38 C37 C29 116.3(7)
C38 C37 C39 110.8(6)
C39 C37 C29 103.2(4)
C38A C37A C29 103.4(6)
C38A C37A C39A 110.3(6)
C39A C37A C29 117.5(5)
F6 P1 F3 92.21(11)
F6 P1 F5 178.96(9)
F6 P1 F2 89.65(8)
F6 P1 F4 91.54(11)
F6 P1 F1 90.92(8)
F3 P1 F5 88.23(9)
F3 P1 F2 89.34(8)
F3 P1 F1 90.00(8)
F2 P1 F5 89.41(7)
F4 P1 F3 176.13(10)
F4 P1 F5 88.00(10)
F4 P1 F2 89.73(8)
F4 P1 F1 90.89(8)
F1 P1 F5 90.03(7)
F1 P1 F2 179.15(8)

loop_
_geom_bond_atom_site_label_1
_geom_bond_atom_site_label_2
_geom_bond_distance
Cu1 N2 2.0292(16)
Cu1 N1 2.0197(16)
Cu1 C13 1.8875(18)
N2 C1 1.341(2)
N2 C11 1.365(3)
N3 C1 1.397(3)
N3 C2 1.383(2)
N1 C2 1.338(2)
N1 C6 1.354(2)
N5 C13 1.360(2)
N5 C14 1.385(2)
N5 C28 1.446(2)
N4 C13 1.361(2)
N4 C15 1.388(2)
N4 C16 1.445(2)
C1 C8 1.396(3)
C2 C3 1.420(3)
C3 C4 1.373(3)
C3 C7 1.502(3)
C4 C5 1.394(3)
C5 C6 1.368(3)
C8 C9 1.370(4)
C9 C10 1.395(4)
C10 C11 1.378(3)
C11 C12 1.489(3)
C14 C15 1.347(3)
C16 C17 1.407(3)
C16 C24 1.394(3)
C17 C18 1.521(3)
C17 C21 1.392(3)
C18 C19 1.531(3)
C18 C20 1.525(3)
C21 C22 1.385(3)
C22 C23 1.379(3)
C23 C24 1.399(3)
C24 C25 1.522(3)
C25 C26 1.539(3)
C25 C27 1.528(3)
C28 C29 1.404(3)
C28 C33 1.396(3)
C29 C30 1.393(3)
C29 C37 1.563(6)
C29 C37A 1.546(7)
C30 C31 1.382(3)
C31 C32 1.378(3)
C32 C33 1.392(3)
C33 C34 1.517(3)
C34 C35 1.527(3)
C34 C36 1.534(3)
C37 C38 1.533(8)
C37 C39 1.544(6)
C37A C38A 1.522(9)
C37A C39A 1.526(8)
P1 F6 1.5751(14)
P1 F3 1.5915(15)
P1 F5 1.6099(13)
P1 F2 1.6066(13)
P1 F4 1.5899(16)
P1 F1 1.5994(13)

loop_
_geom_hbond_atom_site_label_D
_geom_hbond_atom_site_label_H
_geom_hbond_atom_site_label_A
_geom_hbond_distance_DH
_geom_hbond_distance_HA
_geom_hbond_distance_DA
_geom_hbond_angle_DHA
_geom_hbond_site_symmetry_A
C5 H5 F6 0.95 2.55 3.398(2) 148.8 .
C8 H8 F3 0.95 2.55 3.454(3) 158.5 4_575
C8 H8 F2 0.95 2.44 3.183(2) 135.1 4_575
C15 H15 F2 0.95 2.25 3.201(2) 176.4 1_545

loop_
_geom_torsion_atom_site_label_1
_geom_torsion_atom_site_label_2
_geom_torsion_atom_site_label_3
_geom_torsion_atom_site_label_4
_geom_torsion
Cu1 N2 C1 N3 -15.9(2)
Cu1 N2 C1 C8 162.79(18)
Cu1 N2 C11 C10 -165.89(17)
Cu1 N2 C11 C12 13.1(2)
Cu1 N1 C2 N3 22.3(2)
Cu1 N1 C2 C3 -156.68(14)
Cu1 N1 C6 C5 159.48(16)
N2 Cu1 C13 N5 54.61(19)
N2 Cu1 C13 N4 -124.68(17)
N2 C1 C8 C9 4.7(4)
N3 C1 C8 C9 -176.6(2)
N3 C2 C3 C4 177.24(18)
N3 C2 C3 C7 -2.7(3)
N1 Cu1 C13 N5 -101.69(16)
N1 Cu1 C13 N4 79.0(2)
N1 C2 C3 C4 -3.8(3)
N1 C2 C3 C7 176.23(18)
N5 C14 C15 N4 -0.2(2)
N5 C28 C29 C30 177.0(2)
N5 C28 C29 C37 -11.4(4)
N5 C28 C29 C37A 16.9(5)
N5 C28 C33 C32 -176.50(19)
N5 C28 C33 C34 2.7(3)
N4 C16 C17 C18 -5.3(3)
N4 C16 C17 C21 177.50(16)
N4 C16 C24 C23 -175.94(16)
N4 C16 C24 C25 8.2(2)
C1 N2 C11 C10 2.2(3)
C1 N2 C11 C12 -178.82(18)
C1 N3 C2 N1 21.6(3)
C1 N3 C2 C3 -159.38(19)
C1 C8 C9 C10 -0.1(4)
C2 N3 C1 N2 -25.2(3)
C2 N3 C1 C8 156.0(2)
C2 N1 C6 C5 -2.3(3)
C2 C3 C4 C5 -0.2(3)
C3 C4 C5 C6 2.8(3)
C4 C5 C6 N1 -1.5(3)
C6 N1 C2 N3 -175.97(17)
C6 N1 C2 C3 5.1(3)
C7 C3 C4 C5 179.7(2)
C8 C9 C10 C11 -3.2(4)
C9 C10 C11 N2 2.2(4)
C9 C10 C11 C12 -176.8(2)
C11 N2 C1 N3 175.69(18)
C11 N2 C1 C8 -5.7(3)
C13 N5 C14 C15 0.0(2)
C13 N5 C28 C29 76.6(3)
C13 N5 C28 C33 -104.9(2)
C13 N4 C15 C14 0.3(2)
C13 N4 C16 C17 -86.2(2)
C13 N4 C16 C24 93.9(2)
C14 N5 C13 Cu1 -179.31(13)
C14 N5 C13 N4 0.2(2)
C14 N5 C28 C29 -98.2(3)
C14 N5 C28 C33 80.3(2)
C15 N4 C13 Cu1 179.12(14)
C15 N4 C13 N5 -0.3(2)
C15 N4 C16 C17 86.0(2)
C15 N4 C16 C24 -93.9(2)
C16 N4 C13 Cu1 -7.8(3)
C16 N4 C13 N5 172.77(16)
C16 N4 C15 C14 -172.67(17)
C16 C17 C18 C19 148.45(18)
C16 C17 C18 C20 -89.1(2)
C16 C17 C21 C22 -0.9(3)
C16 C24 C25 C26 91.6(2)
C16 C24 C25 C27 -146.17(17)
C17 C16 C24 C23 4.2(3)
C17 C16 C24 C25 -171.70(17)
C17 C21 C22 C23 2.6(3)
C18 C17 C21 C22 -178.10(19)
C21 C17 C18 C19 -34.5(3)
C21 C17 C18 C20 88.0(2)
C21 C22 C23 C24 -1.0(3)
C22 C23 C24 C16 -2.3(3)
C22 C23 C24 C25 173.65(18)
C23 C24 C25 C26 -84.2(2)
C23 C24 C25 C27 38.1(2)
C24 C16 C17 C18 174.57(17)
C24 C16 C17 C21 -2.6(3)
C28 N5 C13 Cu1 5.4(2)
C28 N5 C13 N4 -175.17(16)
C28 N5 C14 C15 175.36(17)
C28 C29 C30 C31 -0.2(5)
C28 C29 C37 C38 -144.8(6)
C28 C29 C37 C39 93.7(4)
C28 C29 C37A C38A -129.7(6)
C28 C29 C37A C39A 108.6(5)
C28 C33 C34 C35 135.50(19)
C28 C33 C34 C36 -101.4(2)
C29 C28 C33 C32 1.9(3)
C29 C28 C33 C34 -178.9(2)
C29 C30 C31 C32 1.4(5)
C30 C29 C37 C38 26.5(8)
C30 C29 C37 C39 -95.0(5)
C30 C29 C37A C38A 70.5(7)
C30 C29 C37A C39A -51.2(6)
C30 C31 C32 C33 -0.9(4)
C31 C32 C33 C28 -0.7(3)
C31 C32 C33 C34 -180.0(2)
C32 C33 C34 C35 -45.3(3)
C32 C33 C34 C36 77.8(2)
C33 C28 C29 C30 -1.4(4)
C33 C28 C29 C37 170.2(3)
C33 C28 C29 C37A -161.5(4)
C37 C29 C30 C31 -171.8(3)
C37A C29 C30 C31 160.5(4)
